data_4513728
loop_
_publ_author_name
'Crochet, Aur\'elien'
'Brog, Jean-Pierre'
'Fromm, Katharina M.'

_publ_section_title
;
 Mixed Metal Multinuclear Cr(III) Cage Compounds and Coordination Polymers
 Based on Unsubstituted Phenolate: Design, Synthesis, Mechanism, and
 Properties
;
_journal_issue 1
_journal_name_full 'Crystal Growth &amp; Design'
_journal_page_first 189
_journal_paper_doi 10.1021/acs.cgd.5b01084
_journal_volume 16
_journal_year 2016
_chemical_formula_moiety 'C78 H94 Cr3 Li3 O17'
_chemical_formula_sum 'C78 H94 Cr3 Li3 O17'
_chemical_formula_weight 1480.35
_space_group_crystal_system cubic
_space_group_IT_number 220
_space_group_name_Hall 'I -4bd 2c 3'
_space_group_name_H-M_alt 'I -4 3 d'
_symmetry_space_group_name_Hall 'I -4bd 2c 3'
_symmetry_space_group_name_H-M 'I -4 3 d'
_atom_sites_solution_hydrogens geom
_audit_creation_method SHELXL-2014/7
_cell_angle_alpha 90
_cell_angle_beta 90
_cell_angle_gamma 90
_cell_formula_units_Z 16
_cell_length_a 31.8702(5)
_cell_length_b 31.8702(5)
_cell_length_c 31.8702(5)
_cell_measurement_reflns_used 39218
_cell_measurement_temperature 200(2)
_cell_measurement_theta_max 23.01
_cell_measurement_theta_min 1.56
_cell_volume 32370.9(9)
_computing_cell_refinement 'X-Area (Stoe & Cie, 2009)'
_computing_data_collection 'X-Area (Stoe & Cie, 2009)'
_computing_data_reduction 'X-RED32(Stoe & Cie, 2009)'
_computing_structure_refinement 'SHELXL-2014/7 (Sheldrick, 2014)'
_computing_structure_solution 'SHELXS-97 (Sheldrick, 2008)'
_diffrn_ambient_temperature 200(2)
_diffrn_measured_fraction_theta_full 0.994
_diffrn_measured_fraction_theta_max 0.993
_diffrn_radiation_type MoK\a
_diffrn_radiation_wavelength 0.71073
_diffrn_reflns_av_R_equivalents 0.2847
_diffrn_reflns_av_unetI/netI 0.0593
_diffrn_reflns_laue_measured_fraction_full 0.994
_diffrn_reflns_laue_measured_fraction_max 0.993
_diffrn_reflns_limit_h_max 34
_diffrn_reflns_limit_h_min -34
_diffrn_reflns_limit_k_max 34
_diffrn_reflns_limit_k_min -34
_diffrn_reflns_limit_l_max 34
_diffrn_reflns_limit_l_min -34
_diffrn_reflns_number 114902
_diffrn_reflns_point_group_measured_fraction_full 0.996
_diffrn_reflns_point_group_measured_fraction_max 0.995
_diffrn_reflns_theta_full 22.702
_diffrn_reflns_theta_max 22.702
_diffrn_reflns_theta_min 1.807
_exptl_absorpt_coefficient_mu 0.457
_exptl_absorpt_correction_T_max 0.95283
_exptl_absorpt_correction_T_min 0.85885
_exptl_absorpt_correction_type multi-scan
_exptl_absorpt_process_details MulABS
_exptl_crystal_density_diffrn 1.215
_exptl_crystal_F_000 12464
_exptl_crystal_size_max 0.12
_exptl_crystal_size_mid 0.08
_exptl_crystal_size_min 0.07
_refine_diff_density_max 0.459
_refine_diff_density_min -0.318
_refine_diff_density_rms 0.058
_refine_ls_abs_structure_details
;
 Refined as an inversion twin.
;
_refine_ls_abs_structure_Flack 0.02(8)
_refine_ls_extinction_method none
_refine_ls_goodness_of_fit_ref 1.203
_refine_ls_hydrogen_treatment constr
_refine_ls_matrix_type full
_refine_ls_number_parameters 305
_refine_ls_number_reflns 3596
_refine_ls_number_restraints 0
_refine_ls_restrained_S_all 1.203
_refine_ls_R_factor_all 0.0965
_refine_ls_R_factor_gt 0.0809
_refine_ls_shift/su_max 0.001
_refine_ls_shift/su_mean 0.000
_refine_ls_structure_factor_coef Fsqd
_refine_ls_weighting_details 'w=1/[\s^2^(Fo^2^)+(0.0553P)^2^+107.3231P] where P=(Fo^2^+2Fc^2^)/3'
_refine_ls_weighting_scheme calc
_refine_ls_wR_factor_gt 0.1543
_refine_ls_wR_factor_ref 0.1607
_reflns_Friedel_coverage 0.882
_reflns_friedel_fraction_full 0.998
_reflns_friedel_fraction_max 0.997
_reflns_number_gt 3096
_reflns_number_total 3596
_reflns_threshold_expression 'I > 2\s(I)'
_cod_data_source_file 4.cif
_cod_data_source_block shelx
_cod_depositor_comments 'Adding full bibliography for 4513725--4513731.cif.'
_cod_original_cell_volume 32370.9(15)
_cod_database_code 4513728
_shelx_shelxl_version_number 2014/7
_shelx_space_group_comment
;
The symmetry employed for this shelxl refinement is uniquely defined
by the following loop, which should always be used as a source of
symmetry information in preference to the above space-group names.
They are only intended as comments.
;

loop_
_space_group_symop_operation_xyz
'x, y, z'
'y+1/4, -x+3/4, -z+1/4'
'-x, -y+1/2, z'
'-y+3/4, x+3/4, -z+1/4'
'x, -y, -z+1/2'
'-y+1/4, -x+3/4, z+3/4'
'-x, y+1/2, -z+1/2'
'y+3/4, x+3/4, z+3/4'
'z, x, y'
'x+1/4, -z+3/4, -y+1/4'
'-z, -x+1/2, y'
'-x+3/4, z+3/4, -y+1/4'
'z, -x, -y+1/2'
'-x+1/4, -z+3/4, y+3/4'
'-z, x+1/2, -y+1/2'
'x+3/4, z+3/4, y+3/4'
'y, z, x'
'z+3/4, y+3/4, x+3/4'
'z+3/4, -y+1/4, -x+3/4'
'-z+1/4, -y+3/4, x+3/4'
'-z+1/4, y+1/4, -x+3/4'
'y, -z, -x+1/2'
'-y+1/2, -z, x+1/2'
'-y, z+1/2, -x+1/2'
'x+1/2, y+1/2, z+1/2'
'y+3/4, -x+5/4, -z+3/4'
'-x+1/2, -y+1, z+1/2'
'-y+5/4, x+5/4, -z+3/4'
'x+1/2, -y+1/2, -z+1'
'-y+3/4, -x+5/4, z+5/4'
'-x+1/2, y+1, -z+1'
'y+5/4, x+5/4, z+5/4'
'z+1/2, x+1/2, y+1/2'
'x+3/4, -z+5/4, -y+3/4'
'-z+1/2, -x+1, y+1/2'
'-x+5/4, z+5/4, -y+3/4'
'z+1/2, -x+1/2, -y+1'
'-x+3/4, -z+5/4, y+5/4'
'-z+1/2, x+1, -y+1'
'x+5/4, z+5/4, y+5/4'
'y+1/2, z+1/2, x+1/2'
'z+5/4, y+5/4, x+5/4'
'z+5/4, -y+3/4, -x+5/4'
'-z+3/4, -y+5/4, x+5/4'
'-z+3/4, y+3/4, -x+5/4'
'y+1/2, -z+1/2, -x+1'
'-y+1, -z+1/2, x+1'
'-y+1/2, z+1, -x+1'

loop_
_atom_site_label
_atom_site_type_symbol
_atom_site_fract_x
_atom_site_fract_y
_atom_site_fract_z
_atom_site_U_iso_or_equiv
_atom_site_adp_type
_atom_site_occupancy
_atom_site_site_symmetry_order
_atom_site_calc_flag
_atom_site_refinement_flags_posn
_atom_site_refinement_flags_adp
_atom_site_refinement_flags_occupancy
Cr1 Cr 0.42038(5) 0.05373(5) 0.98998(5) 0.0328(4) Uani 1 1 d . . .
O1 O 0.4291(2) 0.0709(2) 0.9291(2) 0.031(3) Uani 1 3 d S T P
O7 O 0.4721(2) 0.0279(2) 0.9721(2) 0.033(3) Uani 1 3 d S T P
O2 O 0.3982(2) 0.0031(3) 0.9602(2) 0.0395(19) Uani 1 1 d . . .
O3 O 0.3667(2) 0.0830(2) 1.0008(2) 0.0425(19) Uani 1 1 d . . .
O6 O 0.4134(2) 0.0376(2) 1.0482(2) 0.0416(19) Uani 1 1 d . . .
O4 O 0.3211(3) 0.0319(3) 1.0858(3) 0.074(3) Uani 1 1 d . . .
O5 O 0.3531(3) 0.1209(3) 1.0894(3) 0.062(3) Uani 1 1 d . . .
C1 C 0.3658(4) -0.0250(4) 0.9639(3) 0.037(3) Uani 1 1 d . . .
C2 C 0.3252(4) -0.0099(5) 0.9629(4) 0.061(4) Uani 1 1 d . . .
H5 H 0.3203 0.0187 0.9603 0.073 Uiso 1 1 calc R U .
C3 C 0.2920(5) -0.0373(6) 0.9657(5) 0.077(5) Uani 1 1 d . . .
H4 H 0.2645 -0.0274 0.9655 0.093 Uiso 1 1 calc R U .
C4 C 0.2995(6) -0.0780(7) 0.9686(5) 0.082(5) Uani 1 1 d . . .
H3 H 0.2767 -0.0962 0.9692 0.098 Uiso 1 1 calc R U .
C5 C 0.3385(7) -0.0950(5) 0.9708(5) 0.080(5) Uani 1 1 d . . .
H2 H 0.3423 -0.1238 0.9744 0.097 Uiso 1 1 calc R U .
C6 C 0.3739(5) -0.0669(4) 0.9674(4) 0.060(4) Uani 1 1 d . . .
H1 H 0.4013 -0.0771 0.9676 0.072 Uiso 1 1 calc R U .
C7 C 0.3452(4) 0.1088(4) 0.9751(4) 0.043(3) Uani 1 1 d . . .
C8 C 0.3019(4) 0.1046(4) 0.9730(4) 0.050(3) Uani 1 1 d . . .
H10 H 0.2884 0.0844 0.9891 0.060 Uiso 1 1 calc R U .
C9 C 0.2786(4) 0.1307(4) 0.9468(5) 0.063(4) Uani 1 1 d . . .
H9 H 0.2496 0.1283 0.9464 0.075 Uiso 1 1 calc R U .
C10 C 0.2979(5) 0.1603(4) 0.9214(4) 0.062(4) Uani 1 1 d . . .
H8 H 0.2824 0.1766 0.9029 0.075 Uiso 1 1 calc R U .
C11 C 0.3410(4) 0.1646(4) 0.9244(4) 0.057(4) Uani 1 1 d . . .
H7 H 0.3545 0.1849 0.9084 0.068 Uiso 1 1 calc R U .
C12 C 0.3644(4) 0.1392(3) 0.9508(4) 0.044(3) Uani 1 1 d . . .
H6 H 0.3934 0.1427 0.9522 0.052 Uiso 1 1 calc R U .
C21 C 0.4376(3) 0.0123(4) 1.0718(4) 0.051(3) Uani 1 1 d . . .
C22 C 0.4609(4) -0.0203(4) 1.0564(5) 0.062(4) Uani 1 1 d . . .
H15 H 0.4616 -0.0245 1.0275 0.075 Uiso 1 1 calc R U .
C23 C 0.4834(4) -0.0472(5) 1.0816(6) 0.082(5) Uani 1 1 d . . .
H14 H 0.4982 -0.0696 1.0702 0.098 Uiso 1 1 calc R U .
C24 C 0.4833(5) -0.0400(7) 1.1245(7) 0.091(7) Uani 1 1 d . . .
H13 H 0.4995 -0.0569 1.1419 0.109 Uiso 1 1 calc R U .
C25 C 0.4599(6) -0.0085(7) 1.1416(6) 0.102(6) Uani 1 1 d . . .
H12 H 0.4594 -0.0045 1.1705 0.122 Uiso 1 1 calc R U .
C26 C 0.4366(5) 0.0175(5) 1.1154(5) 0.081(5) Uani 1 1 d . . .
H11 H 0.4202 0.0386 1.1270 0.097 Uiso 1 1 calc R U .
C13 C 0.2814(5) 0.0426(6) 1.1026(6) 0.096(6) Uani 1 1 d . . .
H22 H 0.2605 0.0444 1.0805 0.115 Uiso 1 1 calc R U .
H23 H 0.2828 0.0694 1.1169 0.115 Uiso 1 1 calc R U .
C14 C 0.2711(7) 0.0088(7) 1.1321(7) 0.120(7) Uani 1 1 d . . .
H20 H 0.2788 0.0166 1.1605 0.144 Uiso 1 1 calc R U .
H21 H 0.2413 0.0026 1.1314 0.144 Uiso 1 1 calc R U .
C15 C 0.2953(7) -0.0270(5) 1.1182(7) 0.109(7) Uani 1 1 d . . .
H18 H 0.2769 -0.0478 1.1057 0.131 Uiso 1 1 calc R U .
H19 H 0.3095 -0.0398 1.1419 0.131 Uiso 1 1 calc R U .
C16 C 0.3257(5) -0.0127(4) 1.0876(5) 0.076(5) Uani 1 1 d . . .
H16 H 0.3540 -0.0201 1.0962 0.091 Uiso 1 1 calc R U .
H17 H 0.3202 -0.0251 1.0604 0.091 Uiso 1 1 calc R U .
C17 C 0.3489(5) 0.1611(5) 1.0687(4) 0.065(4) Uani 1 1 d . . .
H30 H 0.3274 0.1598 1.0473 0.078 Uiso 1 1 calc R U .
H31 H 0.3752 0.1692 1.0557 0.078 Uiso 1 1 calc R U .
C18 C 0.3370(5) 0.1919(5) 1.1024(5) 0.082(5) Uani 1 1 d . . .
H28 H 0.3071 0.1914 1.1080 0.098 Uiso 1 1 calc R U .
H29 H 0.3454 0.2203 1.0952 0.098 Uiso 1 1 calc R U .
C19 C 0.3632(6) 0.1742(6) 1.1407(5) 0.090(5) Uani 1 1 d . . .
H26 H 0.3918 0.1844 1.1401 0.108 Uiso 1 1 calc R U .
H27 H 0.3504 0.1821 1.1672 0.108 Uiso 1 1 calc R U .
C20 C 0.3616(5) 0.1277(5) 1.1343(4) 0.074(4) Uani 1 1 d . . .
H24 H 0.3882 0.1150 1.1421 0.088 Uiso 1 1 calc R U .
H25 H 0.3396 0.1153 1.1512 0.088 Uiso 1 1 calc R U .
Li1 Li 0.3628(7) 0.0701(6) 1.0582(6) 0.051(5) Uani 1 1 d . . .

loop_
_atom_site_aniso_label
_atom_site_aniso_U_11
_atom_site_aniso_U_22
_atom_site_aniso_U_33
_atom_site_aniso_U_23
_atom_site_aniso_U_13
_atom_site_aniso_U_12
Cr1 0.0325(11) 0.0349(10) 0.0310(10) 0.0022(8) 0.0006(8) 0.0031(8)
O1 0.031(3) 0.031(3) 0.031(3) -0.001(3) 0.001(3) -0.001(3)
O7 0.033(3) 0.033(3) 0.033(3) 0.002(3) -0.002(3) 0.002(3)
O2 0.035(4) 0.047(5) 0.036(5) -0.008(4) -0.001(3) -0.005(4)
O3 0.031(4) 0.051(5) 0.045(5) 0.015(4) -0.002(4) 0.008(4)
O6 0.041(5) 0.050(5) 0.034(4) 0.012(4) -0.003(4) 0.003(4)
O4 0.072(7) 0.057(6) 0.092(8) 0.013(5) 0.037(6) 0.020(5)
O5 0.073(6) 0.061(6) 0.053(6) -0.007(5) 0.001(5) -0.004(5)
C1 0.045(7) 0.039(7) 0.026(6) -0.006(5) -0.012(5) -0.008(6)
C2 0.051(9) 0.074(10) 0.057(9) 0.018(7) -0.001(7) -0.007(8)
C3 0.057(10) 0.083(13) 0.091(12) 0.019(10) -0.010(8) -0.020(9)
C4 0.088(14) 0.094(15) 0.064(10) 0.001(10) -0.007(9) -0.041(12)
C5 0.137(17) 0.046(9) 0.059(10) 0.008(7) 0.023(10) -0.013(10)
C6 0.073(10) 0.051(9) 0.056(9) 0.015(7) 0.012(7) -0.007(8)
C7 0.047(8) 0.040(7) 0.041(7) -0.002(6) 0.002(6) 0.004(6)
C8 0.041(8) 0.050(8) 0.058(8) 0.009(6) 0.004(7) 0.006(6)
C9 0.031(7) 0.070(10) 0.087(11) 0.014(9) -0.008(7) 0.014(7)
C10 0.069(10) 0.068(10) 0.050(8) 0.028(7) -0.014(7) 0.016(8)
C11 0.046(8) 0.052(8) 0.072(10) 0.009(7) 0.008(7) 0.015(7)
C12 0.036(7) 0.038(7) 0.057(8) 0.007(6) -0.004(6) -0.003(6)
C21 0.034(7) 0.072(9) 0.046(8) 0.023(7) 0.002(6) 0.013(7)
C22 0.059(9) 0.063(9) 0.065(9) 0.032(8) 0.010(7) 0.009(7)
C23 0.051(9) 0.089(12) 0.105(14) 0.047(11) 0.018(9) 0.031(8)
C24 0.034(9) 0.133(18) 0.106(15) 0.074(14) -0.015(9) -0.009(10)
C25 0.096(15) 0.135(18) 0.074(12) 0.055(13) -0.010(11) -0.004(14)
C26 0.098(13) 0.089(12) 0.056(10) 0.022(8) -0.007(9) 0.028(10)
C13 0.060(10) 0.087(13) 0.140(17) -0.001(13) 0.026(11) 0.022(9)
C14 0.126(17) 0.103(16) 0.131(18) 0.020(14) 0.056(15) -0.002(14)
C15 0.122(17) 0.053(11) 0.153(19) 0.002(11) 0.013(14) 0.001(11)
C16 0.078(11) 0.059(10) 0.090(12) 0.002(9) 0.024(10) -0.002(8)
C17 0.061(9) 0.074(11) 0.060(10) 0.008(8) 0.005(7) -0.013(8)
C18 0.075(11) 0.091(12) 0.080(11) -0.027(9) -0.005(9) 0.020(10)
C19 0.087(12) 0.113(15) 0.070(11) -0.040(11) 0.004(10) 0.008(11)
C20 0.068(11) 0.099(13) 0.054(10) -0.004(9) -0.017(8) -0.002(9)
Li1 0.064(13) 0.059(14) 0.028(11) -0.012(9) -0.001(10) -0.006(10)

loop_
_atom_type_symbol
_atom_type_description
_atom_type_scat_dispersion_real
_atom_type_scat_dispersion_imag
_atom_type_scat_source
C C 0.0033 0.0016 'International Tables Vol C Tables 4.2.6.8 and 6.1.1.4'
H H 0.0000 0.0000 'International Tables Vol C Tables 4.2.6.8 and 6.1.1.4'
Cr Cr 0.3209 0.6236 'International Tables Vol C Tables 4.2.6.8 and 6.1.1.4'
Li Li -0.0003 0.0001 'International Tables Vol C Tables 4.2.6.8 and 6.1.1.4'
O O 0.0106 0.0060 'International Tables Vol C Tables 4.2.6.8 and 6.1.1.4'

loop_
_geom_angle_atom_site_label_1
_geom_angle_atom_site_label_2
_geom_angle_atom_site_label_3
_geom_angle
_geom_angle_site_symmetry_1
_geom_angle_site_symmetry_3
O7 Cr1 O6 105.5(4) . .
O7 Cr1 O3 172.6(4) . .
O6 Cr1 O3 81.9(3) . .
O7 Cr1 O2 79.5(2) . .
O6 Cr1 O2 101.5(3) . .
O3 Cr1 O2 99.0(3) . .
O7 Cr1 O2 79.5(2) . 37_455
O6 Cr1 O2 99.8(3) . 37_455
O3 Cr1 O2 99.7(3) . 37_455
O2 Cr1 O2 153.4(3) . 37_455
O7 Cr1 O1 73.5(4) . .
O6 Cr1 O1 178.7(3) . .
O3 Cr1 O1 99.1(3) . .
O2 Cr1 O1 79.2(2) . .
O2 Cr1 O1 79.2(2) 37_455 .
O7 Cr1 Cr1 44.6(2) . 23_565
O6 Cr1 Cr1 132.3(2) . 23_565
O3 Cr1 Cr1 129.8(2) . 23_565
O2 Cr1 Cr1 46.7(2) . 23_565
O2 Cr1 Cr1 106.7(2) 37_455 23_565
O1 Cr1 Cr1 47.54(19) . 23_565
O7 Cr1 Cr1 44.6(2) . 37_455
O6 Cr1 Cr1 131.2(2) . 37_455
O3 Cr1 Cr1 130.2(2) . 37_455
O2 Cr1 Cr1 106.7(2) . 37_455
O2 Cr1 Cr1 46.7(2) 37_455 37_455
O1 Cr1 Cr1 47.54(19) . 37_455
Cr1 Cr1 Cr1 60.0 23_565 37_455
O7 Cr1 Li1 147.2(5) . .
O6 Cr1 Li1 41.8(5) . .
O3 Cr1 Li1 40.2(5) . .
O2 Cr1 Li1 106.1(4) . .
O2 Cr1 Li1 100.4(5) 37_455 .
O1 Cr1 Li1 139.1(5) . .
Cr1 Cr1 Li1 152.8(4) 23_565 .
Cr1 Cr1 Li1 147.1(4) 37_455 .
Cr1 O1 Cr1 84.9(4) 37_455 23_565
Cr1 O1 Cr1 84.9(4) 37_455 .
Cr1 O1 Cr1 84.9(4) 23_565 .
Cr1 O7 Cr1 90.7(4) 23_565 37_455
Cr1 O7 Cr1 90.7(4) 23_565 .
Cr1 O7 Cr1 90.7(4) 37_455 .
C1 O2 Cr1 138.7(7) . .
C1 O2 Cr1 134.7(7) . 23_565
Cr1 O2 Cr1 86.6(3) . 23_565
C7 O3 Li1 133.9(10) . .
C7 O3 Cr1 128.3(7) . .
Li1 O3 Cr1 97.0(7) . .
C21 O6 Cr1 128.9(7) . .
C21 O6 Li1 134.7(9) . .
Cr1 O6 Li1 96.4(7) . .
C13 O4 C16 108.6(12) . .
C13 O4 Li1 127.6(11) . .
C16 O4 Li1 123.5(10) . .
C17 O5 C20 109.3(11) . .
C17 O5 Li1 121.7(10) . .
C20 O5 Li1 126.5(11) . .
C6 C1 O2 120.1(11) . .
C6 C1 C2 121.3(12) . .
O2 C1 C2 118.6(11) . .
C3 C2 C1 120.0(14) . .
C3 C2 H5 120.0 . .
C1 C2 H5 120.0 . .
C4 C3 C2 119.1(16) . .
C4 C3 H4 120.4 . .
C2 C3 H4 120.4 . .
C3 C4 C5 124.2(16) . .
C3 C4 H3 117.9 . .
C5 C4 H3 117.9 . .
C4 C5 C6 117.6(15) . .
C4 C5 H2 121.2 . .
C6 C5 H2 121.2 . .
C1 C6 C5 117.6(14) . .
C1 C6 H1 121.2 . .
C5 C6 H1 121.2 . .
O3 C7 C12 122.9(11) . .
O3 C7 C8 118.4(11) . .
C12 C7 C8 118.7(11) . .
C7 C8 C9 120.1(12) . .
C7 C8 H10 120.0 . .
C9 C8 H10 120.0 . .
C10 C9 C8 121.4(12) . .
C10 C9 H9 119.3 . .
C8 C9 H9 119.3 . .
C11 C10 C9 117.8(12) . .
C11 C10 H8 121.1 . .
C9 C10 H8 121.1 . .
C10 C11 C12 121.3(13) . .
C10 C11 H7 119.3 . .
C12 C11 H7 119.3 . .
C7 C12 C11 120.7(11) . .
C7 C12 H6 119.7 . .
C11 C12 H6 119.7 . .
O6 C21 C22 124.5(12) . .
O6 C21 C26 118.0(12) . .
C22 C21 C26 117.3(12) . .
C21 C22 C23 123.0(15) . .
C21 C22 H15 118.5 . .
C23 C22 H15 118.5 . .
C22 C23 C24 118.3(16) . .
C22 C23 H14 120.9 . .
C24 C23 H14 120.9 . .
C25 C24 C23 121.0(15) . .
C25 C24 H13 119.5 . .
C23 C24 H13 119.5 . .
C24 C25 C26 119.5(18) . .
C24 C25 H12 120.3 . .
C26 C25 H12 120.3 . .
C25 C26 C21 120.8(16) . .
C25 C26 H11 119.6 . .
C21 C26 H11 119.6 . .
O4 C13 C14 105.4(14) . .
O4 C13 H22 110.7 . .
C14 C13 H22 110.7 . .
O4 C13 H23 110.7 . .
C14 C13 H23 110.7 . .
H22 C13 H23 108.8 . .
C15 C14 C13 105.3(16) . .
C15 C14 H20 110.7 . .
C13 C14 H20 110.7 . .
C15 C14 H21 110.7 . .
C13 C14 H21 110.7 . .
H20 C14 H21 108.8 . .
C14 C15 C16 108.2(15) . .
C14 C15 H18 110.1 . .
C16 C15 H18 110.1 . .
C14 C15 H19 110.1 . .
C16 C15 H19 110.1 . .
H18 C15 H19 108.4 . .
O4 C16 C15 105.7(13) . .
O4 C16 H16 110.6 . .
C15 C16 H16 110.6 . .
O4 C16 H17 110.6 . .
C15 C16 H17 110.6 . .
H16 C16 H17 108.7 . .
O5 C17 C18 106.1(12) . .
O5 C17 H30 110.5 . .
C18 C17 H30 110.5 . .
O5 C17 H31 110.5 . .
C18 C17 H31 110.5 . .
H30 C17 H31 108.7 . .
C17 C18 C19 100.6(12) . .
C17 C18 H28 111.6 . .
C19 C18 H28 111.6 . .
C17 C18 H29 111.6 . .
C19 C18 H29 111.6 . .
H28 C18 H29 109.4 . .
C20 C19 C18 103.3(13) . .
C20 C19 H26 111.1 . .
C18 C19 H26 111.1 . .
C20 C19 H27 111.1 . .
C18 C19 H27 111.1 . .
H26 C19 H27 109.1 . .
O5 C20 C19 106.5(12) . .
O5 C20 H24 110.4 . .
C19 C20 H24 110.4 . .
O5 C20 H25 110.4 . .
C19 C20 H25 110.4 . .
H24 C20 H25 108.6 . .
O3 Li1 O5 109.2(11) . .
O3 Li1 O6 84.4(9) . .
O5 Li1 O6 131.9(12) . .
O3 Li1 O4 127.0(11) . .
O5 Li1 O4 100.3(10) . .
O6 Li1 O4 107.3(10) . .
O3 Li1 Cr1 42.8(5) . .
O5 Li1 Cr1 129.9(10) . .
O6 Li1 Cr1 41.7(4) . .
O4 Li1 Cr1 129.8(9) . .

loop_
_geom_bond_atom_site_label_1
_geom_bond_atom_site_label_2
_geom_bond_distance
_geom_bond_site_symmetry_2
Cr1 O7 1.930(7) .
Cr1 O6 1.938(7) .
Cr1 O3 1.980(7) .
Cr1 O2 2.003(8) .
Cr1 O2 2.003(7) 37_455
Cr1 O1 2.034(7) .
Cr1 Cr1 2.746(3) 23_565
Cr1 Cr1 2.746(3) 37_455
Cr1 Li1 2.89(2) .
O1 Cr1 2.034(7) 37_455
O1 Cr1 2.034(7) 23_565
O7 Cr1 1.930(7) 23_565
O7 Cr1 1.930(7) 37_455
O2 C1 1.370(12) .
O2 Cr1 2.003(7) 23_565
O3 C7 1.347(13) .
O3 Li1 1.88(2) .
O6 C21 1.347(13) .
O6 Li1 1.94(2) .
O4 C13 1.414(16) .
O4 C16 1.429(16) .
O4 Li1 2.01(2) .
O5 C17 1.444(16) .
O5 C20 1.472(16) .
O5 Li1 1.93(2) .
C1 C6 1.367(17) .
C1 C2 1.380(17) .
C2 C3 1.374(19) .
C2 H5 0.9300 .
C3 C4 1.32(2) .
C3 H4 0.9300 .
C4 C5 1.36(2) .
C4 H3 0.9300 .
C5 C6 1.45(2) .
C5 H2 0.9300 .
C6 H1 0.9300 .
C7 C12 1.384(17) .
C7 C8 1.389(16) .
C8 C9 1.391(17) .
C8 H10 0.9300 .
C9 C10 1.386(18) .
C9 H9 0.9300 .
C10 C11 1.382(18) .
C10 H8 0.9300 .
C11 C12 1.385(16) .
C11 H7 0.9300 .
C12 H6 0.9300 .
C21 C22 1.368(18) .
C21 C26 1.399(19) .
C22 C23 1.377(18) .
C22 H15 0.9300 .
C23 C24 1.39(3) .
C23 H14 0.9300 .
C24 C25 1.36(3) .
C24 H13 0.9300 .
C25 C26 1.39(2) .
C25 H12 0.9300 .
C26 H11 0.9300 .
C13 C14 1.47(2) .
C13 H22 0.9700 .
C13 H23 0.9700 .
C14 C15 1.45(3) .
C14 H20 0.9700 .
C14 H21 0.9700 .
C15 C16 1.45(2) .
C15 H18 0.9700 .
C15 H19 0.9700 .
C16 H16 0.9700 .
C16 H17 0.9700 .
C17 C18 1.505(19) .
C17 H30 0.9700 .
C17 H31 0.9700 .
C18 C19 1.58(2) .
C18 H28 0.9700 .
C18 H29 0.9700 .
C19 C20 1.50(2) .
C19 H26 0.9700 .
C19 H27 0.9700 .
C20 H24 0.9700 .
C20 H25 0.9700 .

loop_
_geom_torsion_atom_site_label_1
_geom_torsion_atom_site_label_2
_geom_torsion_atom_site_label_3
_geom_torsion_atom_site_label_4
_geom_torsion
_geom_torsion_site_symmetry_1
Cr1 O2 C1 C6 -122.5(12) .
Cr1 O2 C1 C6 56.6(15) 23_565
Cr1 O2 C1 C2 59.3(15) .
Cr1 O2 C1 C2 -121.7(11) 23_565
C6 C1 C2 C3 0(2) .
O2 C1 C2 C3 178.7(12) .
C1 C2 C3 C4 -1(2) .
C2 C3 C4 C5 3(3) .
C3 C4 C5 C6 -4(3) .
O2 C1 C6 C5 -179.4(11) .
C2 C1 C6 C5 -1.2(19) .
C4 C5 C6 C1 3(2) .
Li1 O3 C7 C12 125.3(14) .
Cr1 O3 C7 C12 -42.3(15) .
Li1 O3 C7 C8 -54.6(18) .
Cr1 O3 C7 C8 137.8(9) .
O3 C7 C8 C9 180.0(11) .
C12 C7 C8 C9 0.0(19) .
C7 C8 C9 C10 2(2) .
C8 C9 C10 C11 -3(2) .
C9 C10 C11 C12 2(2) .
O3 C7 C12 C11 179.1(11) .
C8 C7 C12 C11 -1.0(18) .
C10 C11 C12 C7 0(2) .
Cr1 O6 C21 C22 -29.2(18) .
Li1 O6 C21 C22 151.9(13) .
Cr1 O6 C21 C26 155.7(10) .
Li1 O6 C21 C26 -23(2) .
O6 C21 C22 C23 -175.9(13) .
C26 C21 C22 C23 -1(2) .
C21 C22 C23 C24 -2(2) .
C22 C23 C24 C25 4(3) .
C23 C24 C25 C26 -2(3) .
C24 C25 C26 C21 -1(3) .
O6 C21 C26 C25 178.0(15) .
C22 C21 C26 C25 3(2) .
C16 O4 C13 C14 27(2) .
Li1 O4 C13 C14 -159.0(14) .
O4 C13 C14 C15 -23(2) .
C13 C14 C15 C16 12(3) .
C13 O4 C16 C15 -19.1(19) .
Li1 O4 C16 C15 166.4(13) .
C14 C15 C16 O4 4(2) .
C20 O5 C17 C18 -23.1(14) .
Li1 O5 C17 C18 173.9(12) .
O5 C17 C18 C19 35.7(15) .
C17 C18 C19 C20 -35.5(16) .
C17 O5 C20 C19 -0.8(15) .
Li1 O5 C20 C19 161.2(12) .
C18 C19 C20 O5 22.8(16) .
C7 O3 Li1 O5 -41.6(18) .
Cr1 O3 Li1 O5 128.6(9) .
C7 O3 Li1 O6 -174.2(10) .
Cr1 O3 Li1 O6 -3.9(7) .
C7 O3 Li1 O4 78.3(18) .
Cr1 O3 Li1 O4 -111.4(13) .
C7 O3 Li1 Cr1 -170.3(14) .
